data_2002568
loop_
_publ_author_name
'Rueter, I'
'Mueller-Buschbaum, Hk'

_publ_section_title
;
Eine partiell statistische Einlagerung von Ca2+ in den Ba6 Nd2 Al4 O15-
Typ. Ba5 Ca La2 Fe4 O15
;
_journal_name_full
;
Zeitschrift fuer Anorganische und Allgemeine Chemie
;
_journal_page_first 82
_journal_page_last 86
_journal_paper_doi 10.1002/zaac.19905850110
_journal_volume 585
_journal_year 1990
_chemical_formula_structural 'Ba4.975 Ca1.025 La2 Fe4 O15'
_chemical_formula_sum 'Ba4.975 Ca1.025 Fe4 La2 O15'
_chemical_name_systematic
;
Barium calcium lanthanum iron(III) oxide (5/1/2/4/15)
;
_space_group_IT_number 186
_symmetry_cell_setting hexagonal
_symmetry_Int_Tables_number 186
_symmetry_space_group_name_Hall 'P 6c -2c'
_symmetry_space_group_name_H-M 'P 63 m c'
_cell_angle_alpha 90
_cell_angle_beta 90
_cell_angle_gamma 120
_cell_formula_units_Z 2
_cell_length_a 11.770(1)
_cell_length_b 11.770(1)
_cell_length_c 7.039(3)
_cell_volume 844.5
_refine_ls_R_factor_all 0.041
_cod_database_code 2002568

loop_
_symmetry_equiv_pos_as_xyz
x,y,z
-y,x-y,z
y-x,-x,z
-y,-x,z
y-x,y,z
x,x-y,z
-x,-y,1/2+z
y,y-x,1/2+z
x-y,x,1/2+z
y,x,1/2+z
x-y,-y,1/2+z
-x,y-x,1/2+z

loop_
_atom_site_label
_atom_site_type_symbol
_atom_site_symmetry_multiplicity
_atom_site_Wyckoff_symbol
_atom_site_fract_x
_atom_site_fract_y
_atom_site_fract_z
_atom_site_occupancy
_atom_site_attached_hydrogens
_atom_site_calc_flag
Ba1 Ba2+ 2 a 0. 0. 0. 0.72 0 d
Ca1 Ca2+ 2 a 0. 0. 0. 0.28 0 d
Ba2 Ba2+ 6 c 0.17237(7) 0.82763(7) 0.1683(5) 1. 0 d
Ba3 Ba2+ 2 b 0.3333 0.6667 0.4831(6) 1. 0 d
Ba4 Ba2+ 6 c 0.47780(7) 0.52220(7) 0.8346(5) 0.085 0 d
Ca2 Ca2+ 6 c 0.47780(7) 0.52220(7) 0.8346(5) 0.248 0 d
La1 La3+ 6 c 0.47780(7) 0.52220(7) 0.8346(5) 0.667 0 d
Fe1 Fe3+ 2 b 0.3333 0.6667 0.0273(10) 1. 0 d
Fe2 Fe3+ 6 c 0.1774(1) 0.8226(1) 0.6642(8) 1. 0 d
O1 O2- 12 d 0.672(1) 0.064(1) 0.032(2) 1. 0 d
O2 O2- 6 c 0.2488(8) 0.7512(8) 0.841(3) 1. 0 d
O3 O2- 6 c 0.4166(7) 0.5834(7) 0.174(3) 1. 0 d
O4 O2- 6 c 0.908(1) 0.092(1) 0.267(3) 1. 0 d

loop_
_atom_type_symbol
_atom_type_oxidation_number
Ba2+ 2.000
Ca2+ 2.000
La3+ 3.000
Fe3+ 3.000
O2- -2.000
